data_9004031
loop_
_publ_author_name
'Nestola, F.'
'Gatta, G. D.'
'Ballaran, T. B.'

_publ_section_title
;
 The effect of Ca substitution on the elastic and
 structural behavior of orthoenstatite
 Sample: P = 3.36 GPa
;
_journal_name_full 'American Mineralogist'
_journal_page_first 809
_journal_page_last 815
_journal_paper_doi 10.2138/am.2006.1982
_journal_volume 91
_journal_year 2006
_chemical_compound_source 'synthetic sample'
_chemical_formula_sum 'Ca0.07 Mg1.93 O6 Si2'
_chemical_name_mineral Enstatite
_space_group_IT_number 61
_symmetry_space_group_name_Hall '-P 2ac 2ab'
_symmetry_space_group_name_H-M 'P b c a'
_cell_angle_alpha 90
_cell_angle_beta 90
_cell_angle_gamma 90
_cell_length_a 18.093
_cell_length_b 8.750
_cell_length_c 5.127
_cell_formula_units_Z 8
_cell_volume 811.675
_database_code_amcsd 0004155
_diffrn_ambient_pressure 3.36e+06
_exptl_crystal_density_diffrn 3.304
_cod_original_formula_sum 'Mg1.93 Ca.07 Si2 O6'
_cod_database_code 9004031

loop_
_space_group_symop_operation_xyz
x,y,z
x,1/2-y,1/2+z
-x,1/2+y,1/2-z
1/2-x,1/2+y,z
1/2+x,1/2-y,-z
1/2+x,y,1/2-z
1/2-x,-y,1/2+z
-x,-y,-z

loop_
_atom_site_aniso_label
_atom_site_aniso_U_11
_atom_site_aniso_U_22
_atom_site_aniso_U_33
_atom_site_aniso_U_12
_atom_site_aniso_U_13
_atom_site_aniso_U_23
MgM2 0.00800 0.01300 0.00900 -0.00300 0.00100 -0.00600
CaM2 0.00800 0.01300 0.00900 -0.00300 0.00100 -0.00600
MgM1 0.00600 0.00900 0.00700 -0.00100 0.00000 0.00400

loop_
_atom_site_label
_atom_site_fract_x
_atom_site_fract_y
_atom_site_fract_z
_atom_site_occupancy
_atom_site_U_iso_or_equiv
MgM2 0.37720 0.48230 0.35480 0.93000 0.01000
CaM2 0.37720 0.48230 0.35480 0.07000 0.01000
MgM1 0.37580 0.65580 0.86190 1.00000 0.00800
SiA 0.27100 0.34270 0.04280 1.00000 0.00570
SiB 0.47360 0.33820 0.80190 1.00000 0.00700
O1A 0.18240 0.33980 0.02780 1.00000 0.00700
O2A 0.30990 0.50420 0.03440 1.00000 0.00900
O3A 0.30300 0.22550 0.82010 1.00000 0.00700
O1B 0.56250 0.33960 0.80590 1.00000 0.01000
O2B 0.43370 0.48460 0.68860 1.00000 0.00600
O3B 0.44670 0.19450 0.60520 1.00000 0.01000

loop_
_cod_related_entry_id
_cod_related_entry_database
_cod_related_entry_code
1 AMCSD 0004155
